data_4061587
loop_
_publ_author_name
'Cai, Shuyi'
'Wang, Jian-Qiang'
'Jin, Guo-Xin'

_publ_section_title
;
 Heteronuclear Molybdenum and Nickel Derivatives of the 16-Electron
 Half-Sandwich Complex Cp'Rh[E2C2(B10H10)] (E = S, Se)
;
_journal_coden_ASTM ORGND7
_journal_issue 17
_journal_name_full Organometallics
_journal_page_first 4226
_journal_page_last 4231
_journal_paper_doi 10.1021/om0503949
_journal_volume 24
_journal_year 2005
_chemical_formula_sum 'C32 H62 B20 Mo O2 Rh2 Se4'
_chemical_formula_weight 1312.62
_space_group_IT_number 14
_symmetry_cell_setting monoclinic
_symmetry_space_group_name_Hall '-P 2yn'
_symmetry_space_group_name_H-M 'P 1 21/n 1'
_cell_angle_alpha 90.00
_cell_angle_beta 92.530(5)
_cell_angle_gamma 90.00
_cell_formula_units_Z 4
_cell_length_a 9.991(3)
_cell_length_b 23.134(6)
_cell_length_c 24.827(6)
_cell_measurement_temperature 298(2)
_cell_volume 5733(3)
_diffrn_ambient_temperature 298(2)
_exptl_crystal_density_diffrn 1.521
_cod_depositor_comments
;
The following automatic conversions were performed:
'_symmetry_cell_setting' value 'Monoclinic' changed to 'monoclinic'
according to '/home/saulius/struct/CIF-dictionaries/cif_core.dic'
dictionary named 'cif_core.dic' version 2.4.1 from 2010-06-29.

Automatic conversion script
Id: cif_fix_enum 1527 2010-12-29 10:47:43Z saulius 
;
_cod_original_sg_symbol_H-M 'P 21/n'
_cod_database_code 4061587

loop_
_symmetry_equiv_pos_as_xyz
'x, y, z'
'-x+1/2, y+1/2, -z+1/2'
'-x, -y, -z'
'x-1/2, -y-1/2, z-1/2'

loop_
_atom_site_label
_atom_site_type_symbol
_atom_site_fract_x
_atom_site_fract_y
_atom_site_fract_z
_atom_site_U_iso_or_equiv
_atom_site_adp_type
_atom_site_occupancy
_atom_site_symmetry_multiplicity
_atom_site_calc_flag
_atom_site_refinement_flags
_atom_site_disorder_assembly
_atom_site_disorder_group
Mo1 Mo 0.25740(17) 0.78062(7) 0.17238(8) 0.0402(5) Uani 1 1 d . . .
Rh1 Rh 0.11251(15) 0.80665(6) 0.26319(7) 0.0406(5) Uani 1 1 d . . .
Rh2 Rh 0.39385(14) 0.82283(6) 0.08429(7) 0.0404(5) Uani 1 1 d . . .
Se1 Se 0.06644(19) 0.71657(8) 0.21358(8) 0.0432(6) Uani 1 1 d . . .
Se2 Se 0.33714(18) 0.76383(8) 0.27305(9) 0.0420(6) Uani 1 1 d . . .
Se3 Se 0.17243(18) 0.77849(8) 0.07179(9) 0.0425(6) Uani 1 1 d . . .
Se4 Se 0.44947(18) 0.72703(8) 0.12268(8) 0.0412(5) Uani 1 1 d . . .
C1 C 0.1599(17) 0.6591(7) 0.2591(8) 0.039(5) Uani 1 1 d . . .
C2 C 0.2957(18) 0.6819(7) 0.2903(8) 0.041(5) Uani 1 1 d . . .
B3 B 0.306(2) 0.6348(9) 0.2381(11) 0.055(7) Uani 1 1 d . . .
H3 H 0.3467 0.6445 0.1987 0.066 Uiso 1 1 calc R . .
B4 B 0.170(3) 0.5867(9) 0.2445(11) 0.053(7) Uani 1 1 d . . .
H4 H 0.1203 0.5663 0.2088 0.063 Uiso 1 1 calc R . .
B5 B 0.084(3) 0.6102(10) 0.2968(11) 0.059(8) Uani 1 1 d . . .
H5 H -0.0254 0.6053 0.2952 0.071 Uiso 1 1 calc R . .
B6 B 0.163(3) 0.6696(10) 0.3282(9) 0.050(7) Uani 1 1 d . . .
H6 H 0.1049 0.7030 0.3485 0.060 Uiso 1 1 calc R . .
B7 B 0.412(3) 0.6314(10) 0.3007(12) 0.071(9) Uani 1 1 d . . .
H7 H 0.5205 0.6394 0.3006 0.085 Uiso 1 1 calc R . .
B8 B 0.321(3) 0.5659(11) 0.2730(13) 0.089(12) Uani 1 1 d . . .
H8 H 0.3738 0.5293 0.2551 0.107 Uiso 1 1 calc R . .
B9 B 0.193(3) 0.5489(13) 0.3073(11) 0.075(9) Uani 1 1 d . . .
H9 H 0.1594 0.5042 0.3131 0.090 Uiso 1 1 calc R . .
B10 B 0.186(3) 0.6037(11) 0.3568(12) 0.068(8) Uani 1 1 d . . .
H10 H 0.1426 0.5932 0.3954 0.082 Uiso 1 1 calc R . .
B11 B 0.326(3) 0.6544(10) 0.3541(11) 0.064(8) Uani 1 1 d . . .
H11 H 0.3756 0.6774 0.3883 0.076 Uiso 1 1 calc R . .
B12 B 0.344(3) 0.5771(11) 0.3431(12) 0.073(9) Uani 1 1 d . . .
H12 H 0.4077 0.5505 0.3707 0.088 Uiso 1 1 calc R . .
C3 C 0.2136(18) 0.7013(7) 0.0452(9) 0.049(6) Uani 1 1 d . . .
C4 C 0.3546(16) 0.6744(7) 0.0714(8) 0.037(5) Uani 1 1 d . . .
B13 B 0.354(2) 0.6978(9) 0.0042(9) 0.043(6) Uani 1 1 d . . .
H13 H 0.4105 0.7347 -0.0110 0.052 Uiso 1 1 calc R . .
B14 B 0.187(2) 0.6812(10) -0.0198(10) 0.050(7) Uani 1 1 d . . .
H14 H 0.1356 0.7079 -0.0509 0.060 Uiso 1 1 calc R . .
B15 B 0.098(3) 0.6508(10) 0.0316(10) 0.059(8) Uani 1 1 d . . .
H15 H -0.0105 0.6578 0.0329 0.071 Uiso 1 1 calc R . .
B16 B 0.202(2) 0.6468(9) 0.0906(11) 0.049(7) Uani 1 1 d . . .
H16 H 0.1606 0.6511 0.1307 0.058 Uiso 1 1 calc R . .
B17 B 0.434(2) 0.6320(9) 0.0260(9) 0.044(6) Uani 1 1 d . . .
H17 H 0.5437 0.6270 0.0251 0.053 Uiso 1 1 calc R . .
B18 B 0.329(2) 0.6359(10) -0.0340(11) 0.057(7) Uani 1 1 d . . .
H18 H 0.3670 0.6329 -0.0747 0.068 Uiso 1 1 calc R . .
B19 B 0.169(3) 0.6036(10) -0.0167(10) 0.062(8) Uani 1 1 d . . .
H19 H 0.1053 0.5789 -0.0459 0.074 Uiso 1 1 calc R . .
B20 B 0.184(3) 0.5843(10) 0.0529(11) 0.065(8) Uani 1 1 d . . .
H20 H 0.1289 0.5472 0.0688 0.078 Uiso 1 1 calc R . .
B21 B 0.348(2) 0.6012(10) 0.0772(10) 0.046(7) Uani 1 1 d . . .
H21 H 0.4010 0.5762 0.1092 0.056 Uiso 1 1 calc R . .
B22 B 0.329(3) 0.5732(10) 0.0119(10) 0.056(7) Uani 1 1 d . . .
H22 H 0.3673 0.5305 0.0008 0.067 Uiso 1 1 calc R . .
C5 C 0.131(2) 0.8462(9) 0.1678(9) 0.057(6) Uani 1 1 d . . .
O1 O 0.0741(16) 0.8866(6) 0.1544(6) 0.080(5) Uani 1 1 d . . .
C6 C 0.389(2) 0.8443(8) 0.1868(9) 0.064(7) Uani 1 1 d . . .
O2 O 0.4493(16) 0.8797(6) 0.2048(7) 0.080(5) Uani 1 1 d . . .
C7 C -0.0826(19) 0.8249(9) 0.3006(9) 0.048(5) Uani 1 1 d . . .
C8 C 0.0157(19) 0.8271(8) 0.3410(8) 0.048(5) Uani 1 1 d . . .
H8A H 0.0195 0.8023 0.3731 0.057 Uiso 1 1 calc R . .
C9 C 0.1121(19) 0.8707(7) 0.3295(8) 0.042(5) Uani 1 1 d . . .
C10 C 0.070(2) 0.8957(8) 0.2807(10) 0.056(6) Uani 1 1 d . . .
H10A H 0.1084 0.9299 0.2637 0.068 Uiso 1 1 calc R . .
C11 C -0.047(2) 0.8672(9) 0.2652(9) 0.054(6) Uani 1 1 d . . .
H11A H -0.1028 0.8780 0.2332 0.065 Uiso 1 1 calc R . .
C12 C -0.2112(19) 0.7921(10) 0.2987(8) 0.054(6) Uani 1 1 d . . .
C13 C -0.265(2) 0.7767(10) 0.2433(9) 0.081(8) Uani 1 1 d . . .
H13A H -0.3056 0.8102 0.2265 0.122 Uiso 1 1 calc R . .
H13B H -0.3308 0.7467 0.2457 0.122 Uiso 1 1 calc R . .
H13C H -0.1931 0.7634 0.2221 0.122 Uiso 1 1 calc R . .
C14 C -0.1998(18) 0.7382(10) 0.3345(10) 0.079(8) Uani 1 1 d . . .
H14A H -0.1628 0.7069 0.3145 0.119 Uiso 1 1 calc R . .
H14B H -0.2870 0.7275 0.3459 0.119 Uiso 1 1 calc R . .
H14C H -0.1423 0.7463 0.3656 0.119 Uiso 1 1 calc R . .
C15 C -0.318(2) 0.8334(9) 0.3230(8) 0.071(7) Uani 1 1 d . . .
H15A H -0.3183 0.8697 0.3043 0.106 Uiso 1 1 calc R . .
H15B H -0.2960 0.8397 0.3605 0.106 Uiso 1 1 calc R . .
H15C H -0.4052 0.8160 0.3189 0.106 Uiso 1 1 calc R . .
C16 C 0.227(2) 0.8940(9) 0.3680(10) 0.062(7) Uani 1 1 d . . .
C17 C 0.283(2) 0.8471(10) 0.4046(9) 0.084(8) Uani 1 1 d . . .
H17A H 0.3125 0.8154 0.3833 0.125 Uiso 1 1 calc R . .
H17B H 0.2144 0.8340 0.4277 0.125 Uiso 1 1 calc R . .
H17C H 0.3570 0.8621 0.4262 0.125 Uiso 1 1 calc R . .
C18 C 0.164(2) 0.9401(9) 0.4049(10) 0.094(9) Uani 1 1 d . . .
H18A H 0.2266 0.9495 0.4341 0.140 Uiso 1 1 calc R . .
H18B H 0.0836 0.9248 0.4191 0.140 Uiso 1 1 calc R . .
H18C H 0.1434 0.9743 0.3843 0.140 Uiso 1 1 calc R . .
C19 C 0.344(2) 0.9192(10) 0.3370(10) 0.095(9) Uani 1 1 d . . .
H19A H 0.4221 0.9217 0.3606 0.143 Uiso 1 1 calc R . .
H19B H 0.3198 0.9571 0.3241 0.143 Uiso 1 1 calc R . .
H19C H 0.3615 0.8947 0.3070 0.143 Uiso 1 1 calc R . .
C20 C 0.378(2) 0.8967(8) 0.0273(9) 0.052(6) Uani 1 1 d . . .
C21 C 0.419(2) 0.9165(8) 0.0801(10) 0.063(7) Uani 1 1 d . . .
H21A H 0.3767 0.9461 0.1018 0.075 Uiso 1 1 calc R . .
C22 C 0.5493(17) 0.8863(8) 0.0919(9) 0.046(6) Uani 1 1 d . . .
H22A H 0.6039 0.8923 0.1252 0.055 Uiso 1 1 calc R . .
C23 C 0.588(2) 0.8513(8) 0.0511(8) 0.048(6) Uani 1 1 d . . .
C24 C 0.4843(18) 0.8551(8) 0.0092(8) 0.046(5) Uani 1 1 d . . .
H24A H 0.4835 0.8349 -0.0255 0.055 Uiso 1 1 calc R . .
C25 C 0.267(2) 0.9211(9) -0.0059(11) 0.069(8) Uani 1 1 d . . .
C26 C 0.215(2) 0.8765(9) -0.0508(10) 0.091(9) Uani 1 1 d . . .
H26A H 0.2706 0.8788 -0.0813 0.136 Uiso 1 1 calc R . .
H26B H 0.1242 0.8857 -0.0619 0.136 Uiso 1 1 calc R . .
H26C H 0.2185 0.8380 -0.0363 0.136 Uiso 1 1 calc R . .
C27 C 0.153(2) 0.9417(10) 0.0275(11) 0.097(10) Uani 1 1 d . . .
H27A H 0.0901 0.9107 0.0315 0.146 Uiso 1 1 calc R . .
H27B H 0.1088 0.9737 0.0098 0.146 Uiso 1 1 calc R . .
H27C H 0.1878 0.9536 0.0624 0.146 Uiso 1 1 calc R . .
C28 C 0.324(2) 0.9727(9) -0.0349(11) 0.096(9) Uani 1 1 d . . .
H28A H 0.3395 1.0038 -0.0098 0.143 Uiso 1 1 calc R . .
H28B H 0.2624 0.9849 -0.0633 0.143 Uiso 1 1 calc R . .
H28C H 0.4078 0.9620 -0.0500 0.143 Uiso 1 1 calc R . .
C29 C 0.7217(18) 0.8204(9) 0.0437(8) 0.047(5) Uani 1 1 d . . .
C30 C 0.705(2) 0.7695(9) 0.0092(9) 0.079(8) Uani 1 1 d . . .
H30A H 0.6468 0.7423 0.0257 0.118 Uiso 1 1 calc R . .
H30B H 0.7906 0.7519 0.0044 0.118 Uiso 1 1 calc R . .
H30C H 0.6662 0.7808 -0.0253 0.118 Uiso 1 1 calc R . .
C31 C 0.775(2) 0.8008(10) 0.0992(10) 0.086(8) Uani 1 1 d . . .
H31A H 0.7192 0.7702 0.1118 0.129 Uiso 1 1 calc R . .
H31B H 0.7733 0.8327 0.1239 0.129 Uiso 1 1 calc R . .
H31C H 0.8649 0.7870 0.0968 0.129 Uiso 1 1 calc R . .
C32 C 0.819(2) 0.8652(9) 0.0175(9) 0.082(8) Uani 1 1 d . . .
H32A H 0.8920 0.8449 0.0023 0.122 Uiso 1 1 calc R . .
H32B H 0.8529 0.8916 0.0446 0.122 Uiso 1 1 calc R . .
H32C H 0.7705 0.8863 -0.0104 0.122 Uiso 1 1 calc R . .

loop_
_atom_site_aniso_label
_atom_site_aniso_U_11
_atom_site_aniso_U_22
_atom_site_aniso_U_33
_atom_site_aniso_U_23
_atom_site_aniso_U_13
_atom_site_aniso_U_12
Mo1 0.0314(9) 0.0405(10) 0.0491(11) 0.0010(9) 0.0057(8) 0.0002(8)
Rh1 0.0288(9) 0.0439(9) 0.0494(11) -0.0043(8) 0.0046(8) -0.0018(7)
Rh2 0.0265(9) 0.0414(9) 0.0534(12) 0.0054(8) 0.0045(8) 0.0010(7)
Se1 0.0327(12) 0.0468(12) 0.0504(15) -0.0043(11) 0.0035(10) -0.0056(9)
Se2 0.0288(12) 0.0433(11) 0.0538(15) -0.0021(10) 0.0001(10) -0.0038(9)
Se3 0.0274(11) 0.0417(11) 0.0583(15) 0.0019(11) -0.0006(10) 0.0044(9)
Se4 0.0276(11) 0.0454(12) 0.0505(14) 0.0035(11) 0.0013(9) 0.0044(9)
C1 0.034(12) 0.025(10) 0.059(15) -0.007(9) 0.014(10) -0.016(8)
C2 0.041(12) 0.024(10) 0.058(15) -0.002(9) 0.011(10) 0.014(8)
B3 0.056(18) 0.034(13) 0.07(2) -0.009(13) 0.000(15) 0.015(12)
B4 0.069(19) 0.035(13) 0.054(19) -0.006(13) 0.006(15) -0.004(12)
B5 0.060(19) 0.050(15) 0.07(2) -0.006(14) 0.007(15) -0.006(13)
B6 0.071(19) 0.058(15) 0.021(14) 0.006(12) 0.002(12) -0.019(13)
B7 0.057(19) 0.055(16) 0.10(3) 0.020(17) -0.018(18) -0.002(14)
B8 0.15(3) 0.036(15) 0.08(3) -0.004(16) -0.02(2) 0.023(18)
B9 0.09(2) 0.08(2) 0.06(2) 0.011(17) 0.018(17) -0.034(18)
B10 0.06(2) 0.08(2) 0.06(2) 0.027(17) 0.020(15) -0.006(16)
B11 0.08(2) 0.048(15) 0.06(2) -0.009(14) 0.020(17) 0.027(14)
B12 0.07(2) 0.08(2) 0.07(2) 0.007(17) -0.003(17) 0.005(16)
C3 0.024(12) 0.044(11) 0.078(17) 0.009(11) -0.015(11) -0.002(9)
C4 0.016(10) 0.037(10) 0.056(14) -0.007(10) 0.000(9) -0.004(8)
B13 0.031(14) 0.045(13) 0.054(17) 0.019(12) 0.007(12) 0.010(10)
B14 0.060(17) 0.056(15) 0.033(15) 0.001(13) -0.009(13) 0.011(13)
B15 0.07(2) 0.049(15) 0.055(19) -0.004(14) -0.009(15) 0.001(13)
B16 0.040(15) 0.043(14) 0.064(19) -0.002(13) 0.013(13) -0.003(11)
B17 0.046(16) 0.053(14) 0.035(16) 0.003(12) 0.010(12) 0.003(12)
B18 0.051(17) 0.071(17) 0.049(18) -0.014(14) 0.007(13) 0.013(13)
B19 0.08(2) 0.054(16) 0.046(18) 0.000(14) -0.004(15) -0.017(14)
B20 0.09(2) 0.045(15) 0.06(2) -0.014(14) 0.002(16) -0.010(14)
B21 0.024(13) 0.065(16) 0.048(17) 0.003(13) -0.013(12) 0.011(11)
B22 0.069(19) 0.052(16) 0.049(19) -0.005(13) 0.011(15) 0.004(13)
C5 0.036(13) 0.057(14) 0.081(18) -0.001(13) 0.028(12) 0.023(11)
O1 0.092(13) 0.068(10) 0.084(13) 0.004(9) 0.030(10) 0.046(9)
C6 0.079(18) 0.044(12) 0.071(18) -0.017(12) 0.025(13) -0.040(12)
O2 0.090(13) 0.062(10) 0.090(14) -0.007(9) 0.015(10) -0.040(9)
C7 0.031(13) 0.061(14) 0.052(15) 0.005(12) 0.015(11) 0.001(10)
C8 0.049(14) 0.043(12) 0.052(15) -0.014(11) 0.015(12) 0.010(10)
C9 0.040(13) 0.034(11) 0.051(15) -0.005(11) 0.000(11) 0.012(10)
C10 0.053(16) 0.032(11) 0.08(2) -0.004(12) 0.021(13) 0.015(10)
C11 0.045(15) 0.055(13) 0.061(17) -0.006(13) -0.001(12) 0.032(11)
C12 0.035(13) 0.097(18) 0.030(13) -0.005(12) 0.011(10) 0.007(12)
C13 0.055(16) 0.13(2) 0.058(18) -0.010(16) 0.008(13) -0.019(15)
C14 0.013(11) 0.110(19) 0.12(2) -0.006(17) 0.008(12) -0.022(12)
C15 0.066(17) 0.111(19) 0.034(14) -0.010(13) -0.001(12) -0.009(14)
C16 0.061(16) 0.055(14) 0.068(18) -0.001(13) -0.006(14) -0.014(12)
C17 0.063(17) 0.12(2) 0.064(19) -0.003(16) -0.018(14) -0.038(15)
C18 0.075(19) 0.076(17) 0.13(3) -0.061(17) 0.023(17) -0.020(14)
C19 0.10(2) 0.086(19) 0.10(2) 0.001(16) 0.039(18) -0.046(16)
C20 0.046(14) 0.040(12) 0.071(18) 0.019(12) -0.010(12) -0.013(10)
C21 0.058(16) 0.036(12) 0.09(2) 0.003(12) 0.003(14) -0.029(11)
C22 0.018(11) 0.061(13) 0.058(16) -0.009(12) -0.001(10) -0.024(10)
C23 0.066(16) 0.051(12) 0.029(13) -0.009(11) 0.007(11) -0.022(11)
C24 0.038(13) 0.071(14) 0.029(13) -0.006(11) 0.001(10) -0.015(11)
C25 0.048(15) 0.046(13) 0.11(2) 0.027(14) -0.007(15) 0.002(12)
C26 0.064(18) 0.095(19) 0.11(2) 0.032(17) -0.027(16) 0.009(14)
C27 0.057(18) 0.087(18) 0.15(3) 0.043(18) 0.017(18) 0.032(14)
C28 0.060(18) 0.084(18) 0.14(3) 0.043(18) -0.011(17) 0.003(14)
C29 0.019(11) 0.072(14) 0.051(15) 0.002(12) 0.015(10) 0.023(10)
C30 0.09(2) 0.082(17) 0.071(19) -0.021(15) 0.033(14) 0.033(14)
C31 0.065(18) 0.106(19) 0.09(2) 0.012(17) 0.005(15) 0.015(15)
C32 0.063(18) 0.101(19) 0.08(2) 0.032(16) 0.019(14) 0.002(14)

loop_
_geom_bond_atom_site_label_1
_geom_bond_atom_site_label_2
_geom_bond_distance
_geom_bond_site_symmetry_2
_geom_bond_publ_flag
Mo1 C5 1.974(19) . ?
Mo1 C6 1.995(19) . ?
Mo1 Se3 2.602(3) . ?
Mo1 Se2 2.618(3) . ?
Mo1 Se4 2.637(3) . ?
Mo1 Se1 2.656(3) . ?
Mo1 Rh1 2.798(3) . ?
Mo1 Rh2 2.803(3) . ?
Rh1 C11 2.127(17) . ?
Rh1 C10 2.151(17) . ?
Rh1 C9 2.215(18) . ?
Rh1 C7 2.237(19) . ?
Rh1 C8 2.25(2) . ?
Rh1 Se1 2.454(2) . ?
Rh1 Se2 2.456(2) . ?
Rh1 C5 2.55(2) . ?
Rh2 C22 2.139(16) . ?
Rh2 C21 2.184(17) . ?
Rh2 C20 2.220(19) . ?
Rh2 C24 2.235(19) . ?
Rh2 C23 2.24(2) . ?
Rh2 Se3 2.446(2) . ?
Rh2 Se4 2.466(2) . ?
Rh2 C6 2.59(2) . ?
Se1 C1 1.955(18) . ?
Se2 C2 1.991(17) . ?
Se3 C3 1.955(19) . ?
Se4 C4 1.974(16) . ?
C1 C2 1.62(2) . ?
C1 B3 1.67(3) . ?
C1 B5 1.67(3) . ?
C1 B4 1.72(3) . ?
C1 B6 1.73(3) . ?
C2 B7 1.66(3) . ?
C2 B6 1.68(3) . ?
C2 B3 1.70(3) . ?
C2 B11 1.72(3) . ?
B3 B4 1.77(3) . ?
B3 B8 1.82(3) . ?
B3 B7 1.85(3) . ?
B3 H3 1.1000 . ?
B4 B5 1.68(4) . ?
B4 B8 1.71(4) . ?
B4 B9 1.79(4) . ?
B4 H4 1.1000 . ?
B5 B6 1.75(3) . ?
B5 B10 1.77(3) . ?
B5 B9 1.80(4) . ?
B5 H5 1.1000 . ?
B6 B10 1.69(3) . ?
B6 B11 1.76(3) . ?
B6 H6 1.1000 . ?
B7 B11 1.69(4) . ?
B7 B12 1.79(4) . ?
B7 B8 1.88(4) . ?
B7 H7 1.1000 . ?
B8 B9 1.62(4) . ?
B8 B12 1.76(4) . ?
B8 H8 1.1000 . ?
B9 B10 1.77(4) . ?
B9 B12 1.84(4) . ?
B9 H9 1.1000 . ?
B10 B12 1.74(4) . ?
B10 B11 1.83(4) . ?
B10 H10 1.1000 . ?
B11 B12 1.82(3) . ?
B11 H11 1.1000 . ?
B12 H12 1.1000 . ?
C3 C4 1.65(2) . ?
C3 B15 1.67(3) . ?
C3 B14 1.69(3) . ?
C3 B16 1.70(3) . ?
C3 B13 1.77(3) . ?
C4 B21 1.70(3) . ?
C4 B17 1.72(3) . ?
C4 B16 1.74(3) . ?
C4 B13 1.75(3) . ?
B13 B18 1.73(3) . ?
B13 B14 1.78(3) . ?
B13 B17 1.79(3) . ?
B13 H13 1.1000 . ?
B14 B15 1.74(4) . ?
B14 B18 1.81(3) . ?
B14 B19 1.81(3) . ?
B14 H14 1.1000 . ?
B15 B16 1.76(3) . ?
B15 B19 1.79(4) . ?
B15 B20 1.82(3) . ?
B15 H15 1.1000 . ?
B16 B20 1.73(3) . ?
B16 B21 1.84(3) . ?
B16 H16 1.1000 . ?
B17 B21 1.72(3) . ?
B17 B22 1.75(3) . ?
B17 B18 1.79(3) . ?
B17 H17 1.1000 . ?
B18 B19 1.83(4) . ?
B18 B22 1.84(3) . ?
B18 H18 1.1000 . ?
B19 B20 1.78(4) . ?
B19 B22 1.86(3) . ?
B19 H19 1.1000 . ?
B20 B21 1.77(3) . ?
B20 B22 1.83(4) . ?
B20 H20 1.1000 . ?
B21 B22 1.75(3) . ?
B21 H21 1.1000 . ?
B22 H22 1.1000 . ?
C5 O1 1.136(19) . ?
C6 O2 1.102(19) . ?
C7 C11 1.37(3) . ?
C7 C8 1.37(2) . ?
C7 C12 1.49(3) . ?
C8 C9 1.43(2) . ?
C8 H8A 0.9800 . ?
C9 C10 1.39(3) . ?
C9 C16 1.56(3) . ?
C10 C11 1.39(3) . ?
C10 H10A 0.9800 . ?
C11 H11A 0.9800 . ?
C12 C13 1.50(3) . ?
C12 C14 1.53(3) . ?
C12 C15 1.57(3) . ?
C13 H13A 0.9600 . ?
C13 H13B 0.9600 . ?
C13 H13C 0.9600 . ?
C14 H14A 0.9600 . ?
C14 H14B 0.9600 . ?
C14 H14C 0.9600 . ?
C15 H15A 0.9600 . ?
C15 H15B 0.9600 . ?
C15 H15C 0.9600 . ?
C16 C17 1.51(3) . ?
C16 C19 1.54(3) . ?
C16 C18 1.56(3) . ?
C17 H17A 0.9600 . ?
C17 H17B 0.9600 . ?
C17 H17C 0.9600 . ?
C18 H18A 0.9600 . ?
C18 H18B 0.9600 . ?
C18 H18C 0.9600 . ?
C19 H19A 0.9600 . ?
C19 H19B 0.9600 . ?
C19 H19C 0.9600 . ?
C20 C21 1.43(3) . ?
C20 C25 1.47(3) . ?
C20 C24 1.52(3) . ?
C21 C22 1.49(3) . ?
C21 H21A 0.9800 . ?
C22 C23 1.36(2) . ?
C22 H22A 0.9800 . ?
C23 C24 1.43(2) . ?
C23 C29 1.54(3) . ?
C24 H24A 0.9800 . ?
C25 C27 1.52(3) . ?
C25 C28 1.52(3) . ?
C25 C26 1.59(3) . ?
C26 H26A 0.9600 . ?
C26 H26B 0.9600 . ?
C26 H26C 0.9600 . ?
C27 H27A 0.9600 . ?
C27 H27B 0.9600 . ?
C27 H27C 0.9600 . ?
C28 H28A 0.9600 . ?
C28 H28B 0.9600 . ?
C28 H28C 0.9600 . ?
C29 C30 1.46(2) . ?
C29 C31 1.52(3) . ?
C29 C32 1.58(3) . ?
C30 H30A 0.9600 . ?
C30 H30B 0.9600 . ?
C30 H30C 0.9600 . ?
C31 H31A 0.9600 . ?
C31 H31B 0.9600 . ?
C31 H31C 0.9600 . ?
C32 H32A 0.9600 . ?
C32 H32B 0.9600 . ?
C32 H32C 0.9600 . ?
